data_1572449
loop_
_publ_author_name
'Zueva, Anna Y.'
'Bilyachenko, Alexey N.'
'Khrustalev, Victor N.'
'Shul'pina, Lidia S.'
'Ikonnikov, Nikolay S.'
'Dorovatovskii, Pavel V.'
'Shubina, Elena S.'
'Ragimov, Karim'
'Lobanov, Nikolai N.'
'Sun, Di'

_publ_section_title
;
 Rational (supra)molecular design and catalytic activity of cage-like
 Cu<sub>4</sub>-based phenylsilsesquioxanes.
;
_journal_issue 39
_journal_name_full Nanoscale
_journal_page_first 18389
_journal_page_last 18398
_journal_paper_doi 10.1039/d4nr02173h
_journal_volume 16
_journal_year 2024
_chemical_formula_moiety 'C92 H112 Cu4 Na4 O30 Si12'
_chemical_formula_sum 'C92 H112 Cu4 Na4 O30 Si12'
_chemical_formula_weight 2381.06
_space_group_crystal_system monoclinic
_space_group_IT_number 15
_space_group_name_Hall '-C 2yc'
_space_group_name_H-M_alt 'C 1 2/c 1'
_atom_sites_solution_hydrogens mixed
_atom_sites_solution_primary difmap
_atom_sites_solution_secondary difmap
_audit_creation_method SHELXL-2013
_audit_update_record
;
2024-05-14 deposited with the CCDC.	2024-08-22 downloaded from the CCDC.
;
_cell_angle_alpha 90
_cell_angle_beta 133.137(6)
_cell_angle_gamma 90
_cell_formula_units_Z 4
_cell_length_a 39.0587(14)
_cell_length_b 12.8552(2)
_cell_length_c 29.1768(10)
_cell_measurement_reflns_used 25286
_cell_measurement_temperature 100(2)
_cell_measurement_theta_max 77.456
_cell_measurement_theta_min 3.057
_cell_volume 10690.3(12)
_computing_cell_refinement 'CrysAlisPro 1.171.41.117a (Rigaku OD, 2021)'
_computing_data_collection 'CrysAlisPro 1.171.41.117a (Rigaku OD, 2021)'
_computing_data_reduction 'CrysAlisPro 1.171.41.117a (Rigaku OD, 2021)'
_computing_molecular_graphics 'SHELXTL (Sheldrick, 2015)'
_computing_publication_material 'SHELXTL (Sheldrick, 2015)'
_computing_structure_refinement 'SHELXL (Sheldrick, 2015)'
_computing_structure_solution 'SHELXT (Sheldrick, 2015)'
_diffrn_ambient_temperature 100(2)
_diffrn_measured_fraction_theta_full 0.993
_diffrn_measured_fraction_theta_max 0.979
_diffrn_measurement_device_type 'Rigaku XtaLAB Synergy-S, HyPix-6000HE area-detector'
_diffrn_measurement_method '\f and \w'
_diffrn_radiation_type CuK\a
_diffrn_radiation_wavelength 1.54184
_diffrn_reflns_av_R_equivalents 0.0933
_diffrn_reflns_av_unetI/netI 0.0607
_diffrn_reflns_Laue_measured_fraction_full 0.993
_diffrn_reflns_Laue_measured_fraction_max 0.979
_diffrn_reflns_limit_h_max 48
_diffrn_reflns_limit_h_min -49
_diffrn_reflns_limit_k_max 16
_diffrn_reflns_limit_k_min -14
_diffrn_reflns_limit_l_max 36
_diffrn_reflns_limit_l_min -36
_diffrn_reflns_number 72407
_diffrn_reflns_point_group_measured_fraction_full 0.993
_diffrn_reflns_point_group_measured_fraction_max 0.979
_diffrn_reflns_theta_full 67.684
_diffrn_reflns_theta_max 78.186
_diffrn_reflns_theta_min 3.041
_diffrn_source 'micro-focus sealed X-ray tube'
_exptl_absorpt_coefficient_mu 2.976
_exptl_absorpt_correction_T_max 1.000
_exptl_absorpt_correction_T_min 0.851
_exptl_absorpt_correction_type multi-scan
_exptl_absorpt_process_details
;
CrysAlisPro 1.171.41.117a (Rigaku Oxford Diffraction, 2021)
Empirical absorption correction using spherical harmonics,
implemented in SCALE3 ABSPACK scaling algorithm.
;
_exptl_crystal_colour blue
_exptl_crystal_density_diffrn 1.479
_exptl_crystal_description prism
_exptl_crystal_F_000 4928
_exptl_crystal_size_max 0.24
_exptl_crystal_size_mid 0.15
_exptl_crystal_size_min 0.15
_refine_diff_density_max 1.391
_refine_diff_density_min -0.897
_refine_diff_density_rms 0.137
_refine_ls_extinction_method none
_refine_ls_goodness_of_fit_ref 1.077
_refine_ls_hydrogen_treatment constr
_refine_ls_matrix_type full
_refine_ls_number_parameters 590
_refine_ls_number_reflns 11225
_refine_ls_number_restraints 85
_refine_ls_restrained_S_all 1.080
_refine_ls_R_factor_all 0.0906
_refine_ls_R_factor_gt 0.0715
_refine_ls_shift/su_max 0.001
_refine_ls_shift/su_mean 0.000
_refine_ls_structure_factor_coef Fsqd
_refine_ls_weighting_details 'w=1/[\s^2^(Fo^2^)+(0.099P)^2^+36.3P] where P=(Fo^2^+2Fc^2^)/3'
_refine_ls_weighting_scheme calc
_refine_ls_wR_factor_gt 0.1823
_refine_ls_wR_factor_ref 0.2004
_reflns_Friedel_coverage 0.000
_reflns_number_gt 8422
_reflns_number_total 11225
_reflns_threshold_expression 'I > 2\s(I)'
_cod_data_source_file d4nr02173h2.cif
_cod_data_source_block 6
_cod_depositor_comments 'Adding full bibliography for 1572445--1572463.cif.'
_cod_original_sg_symbol_H-M 'C 2/c'
_cod_database_code 1572449
_shelx_space_group_comment
;
The symmetry employed for this shelxl refinement is uniquely defined
by the following loop, which should always be used as a source of
symmetry information in preference to the above space-group names.
They are only intended as comments.
;
_shelx_estimated_absorpt_t_min 0.535
_shelx_estimated_absorpt_t_max 0.664
_shelxl_version_number 2013-4

loop_
_space_group_symop_operation_xyz
'x, y, z'
'-x, y, -z+1/2'
'x+1/2, y+1/2, z'
'-x+1/2, y+1/2, -z+1/2'
'-x, -y, -z'
'x, -y, z-1/2'
'-x+1/2, -y+1/2, -z'
'x+1/2, -y+1/2, z-1/2'

loop_
_atom_site_label
_atom_site_type_symbol
_atom_site_fract_x
_atom_site_fract_y
_atom_site_fract_z
_atom_site_U_iso_or_equiv
_atom_site_adp_type
_atom_site_occupancy
_atom_site_site_symmetry_order
_atom_site_calc_flag
_atom_site_refinement_flags_posn
_atom_site_refinement_flags_adp
_atom_site_refinement_flags_occupancy
_atom_site_disorder_assembly
_atom_site_disorder_group
Cu1 Cu 0.49906(2) 0.19274(5) 0.69731(2) 0.03386(17) Uani 1 1 d . . . . .
Cu2 Cu 0.44747(2) 0.49156(5) 0.70327(2) 0.03637(17) Uani 1 1 d . . . . .
Si1 Si 0.60023(3) 0.22950(10) 0.74414(5) 0.0356(3) Uani 1 1 d . . . . .
Si2 Si 0.59678(4) 0.46463(10) 0.73662(5) 0.0381(3) Uani 1 1 d . . . . .
Si3 Si 0.49735(3) 0.52970(10) 0.65148(5) 0.0370(3) Uani 1 1 d . . . . .
Si4 Si 0.39922(4) 0.45712(10) 0.55990(5) 0.0379(3) Uani 1 1 d . . . . .
Si5 Si 0.39635(3) 0.22314(10) 0.55886(5) 0.0366(3) Uani 1 1 d . . . . .
Si6 Si 0.40159(3) 0.15983(10) 0.66149(5) 0.0335(2) Uani 1 1 d . . . . .
Na1 Na 0.49676(6) 0.29088(18) 0.59528(8) 0.0539(5) Uani 1 1 d . . . . .
Na2 Na 0.35275(5) 0.37864(15) 0.61858(7) 0.0436(4) Uani 1 1 d . . . . .
O1 O 0.61318(9) 0.3468(3) 0.73810(13) 0.0409(7) Uani 1 1 d . . . . .
O2 O 0.54261(10) 0.4775(3) 0.66764(13) 0.0428(7) Uani 1 1 d . . . . .
O3 O 0.45161(10) 0.4773(3) 0.58515(13) 0.0423(7) Uani 1 1 d . . . . .
O4 O 0.38347(10) 0.3406(3) 0.52975(13) 0.0414(7) Uani 1 1 d . . . . .
O5 O 0.37622(8) 0.2119(2) 0.59363(12) 0.0354(6) Uani 1 1 d . . . . .
O6 O 0.37765(9) 0.2204(2) 0.68299(12) 0.0368(6) Uani 1 1 d . . . . .
O7 O 0.54564(9) 0.2060(3) 0.69366(13) 0.0410(7) Uani 1 1 d . . . . .
O8 O 0.59926(9) 0.4856(3) 0.79253(13) 0.0417(7) Uani 1 1 d . . . . .
O9 O 0.49900(9) 0.5004(3) 0.70652(13) 0.0422(7) Uani 1 1 d . . . . .
O10 O 0.40067(9) 0.4696(2) 0.61539(13) 0.0394(6) Uani 1 1 d . . . . .
O11 O 0.45098(10) 0.1994(3) 0.60774(13) 0.0471(8) Uani 1 1 d . . . . .
O12 O 0.45707(9) 0.1833(2) 0.71110(12) 0.0359(6) Uani 1 1 d . . . . .
C1 C 0.63592(13) 0.1384(3) 0.73992(14) 0.0543(6) Uani 0.75 1 d D . P A 1
C2 C 0.61728(12) 0.0495(4) 0.70242(19) 0.0543(6) Uani 0.75 1 d D . P A 1
H2 H 0.5852 0.0326 0.6774 0.065 Uiso 0.75 1 calc R U P A 1
C3 C 0.64552(15) -0.0146(4) 0.7014(2) 0.0543(6) Uani 0.75 1 d D . P A 1
H3 H 0.6327 -0.0751 0.6758 0.065 Uiso 0.75 1 calc R U P A 1
C4 C 0.69275(14) 0.0103(4) 0.73812(19) 0.0543(6) Uani 0.75 1 d D . P A 1
H4 H 0.7121 -0.0333 0.7375 0.065 Uiso 0.75 1 calc R U P A 1
C5 C 0.71148(12) 0.0991(4) 0.7757(2) 0.0543(6) Uani 0.75 1 d D . P A 1
H5 H 0.7436 0.1160 0.8006 0.065 Uiso 0.75 1 calc R U P A 1
C6 C 0.68320(14) 0.1633(3) 0.77664(19) 0.0543(6) Uani 0.75 1 d D . P A 1
H6 H 0.6960 0.2238 0.8022 0.065 Uiso 0.75 1 calc R U P A 1
C1A C 0.6304(3) 0.1451(8) 0.7334(3) 0.0543(6) Uani 0.25 1 d D . P A 2
C2A C 0.6070(3) 0.0516(9) 0.7038(5) 0.0543(6) Uani 0.25 1 d D . P A 2
H2A H 0.5777 0.0383 0.6915 0.065 Uiso 0.25 1 calc R U P A 2
C3A C 0.6265(4) -0.0222(9) 0.6923(6) 0.0543(6) Uani 0.25 1 d D . P A 2
H3A H 0.6106 -0.0858 0.6721 0.065 Uiso 0.25 1 calc R U P A 2
C4A C 0.6695(4) -0.0025(10) 0.7104(5) 0.0543(6) Uani 0.25 1 d D . P A 2
H4A H 0.6828 -0.0528 0.7025 0.065 Uiso 0.25 1 calc R U P A 2
C5A C 0.6929(3) 0.0910(11) 0.7400(6) 0.0543(6) Uani 0.25 1 d D . P A 2
H5A H 0.7222 0.1043 0.7523 0.065 Uiso 0.25 1 calc R U P A 2
C6A C 0.6734(4) 0.1648(8) 0.7515(5) 0.0543(6) Uani 0.25 1 d D . P A 2
H6A H 0.6893 0.2284 0.7717 0.065 Uiso 0.25 1 calc R U P A 2
C7 C 0.63634(15) 0.5505(4) 0.73877(19) 0.0430(10) Uani 1 1 d . . . . .
C8 C 0.66122(18) 0.5113(5) 0.7238(3) 0.0553(12) Uani 1 1 d . . . . .
H8 H 0.6594 0.4393 0.7149 0.066 Uiso 1 1 calc R U . . .
C9 C 0.6884(2) 0.5764(5) 0.7220(3) 0.0640(15) Uani 1 1 d . . . . .
H9 H 0.7042 0.5492 0.7104 0.077 Uiso 1 1 calc R U . . .
C10 C 0.6929(2) 0.6797(5) 0.7366(3) 0.0653(16) Uani 1 1 d . . . . .
H10 H 0.7121 0.7234 0.7358 0.078 Uiso 1 1 calc R U . . .
C11 C 0.6695(2) 0.7203(5) 0.7524(3) 0.0671(15) Uani 1 1 d . . . . .
H11 H 0.6727 0.7917 0.7631 0.081 Uiso 1 1 calc R U . . .
C12 C 0.64090(19) 0.6552(5) 0.7524(3) 0.0587(13) Uani 1 1 d . . . . .
H12 H 0.6241 0.6839 0.7621 0.070 Uiso 1 1 calc R U . . .
C13 C 0.49646(14) 0.6723(4) 0.64217(19) 0.0407(10) Uani 1 1 d . . . . .
C14 C 0.52642(16) 0.7376(4) 0.6948(2) 0.0511(12) Uani 1 1 d . . . . .
H14 H 0.5469 0.7074 0.7355 0.061 Uiso 1 1 calc R U . . .
C15 C 0.52710(17) 0.8436(5) 0.6893(2) 0.0566(13) Uani 1 1 d . . . . .
H15 H 0.5481 0.8851 0.7260 0.068 Uiso 1 1 calc R U . . .
C16 C 0.49760(17) 0.8899(4) 0.6311(2) 0.0523(11) Uani 1 1 d . . . . .
H16 H 0.4986 0.9629 0.6272 0.063 Uiso 1 1 calc R U . . .
C17 C 0.46614(18) 0.8277(4) 0.5778(2) 0.0524(12) Uani 1 1 d . . . . .
H17 H 0.4448 0.8590 0.5374 0.063 Uiso 1 1 calc R U . . .
C18 C 0.46589(15) 0.7214(4) 0.5834(2) 0.0458(10) Uani 1 1 d . . . . .
H18 H 0.4445 0.6804 0.5465 0.055 Uiso 1 1 calc R U . . .
C19 C 0.35631(12) 0.5418(4) 0.4924(2) 0.0570(8) Uani 0.5 1 d D . P B 1
C20 C 0.3346(2) 0.6164(5) 0.5000(2) 0.0570(8) Uani 0.5 1 d D . P B 1
H20 H 0.3424 0.6213 0.5387 0.068 Uiso 0.5 1 calc R U P B 1
C21 C 0.3015(2) 0.6840(5) 0.4508(3) 0.0570(8) Uani 0.5 1 d D . P B 1
H21 H 0.2868 0.7348 0.4561 0.068 Uiso 0.5 1 calc R U P B 1
C22 C 0.29008(18) 0.6769(5) 0.3939(2) 0.0570(8) Uani 0.5 1 d D . P B 1
H22 H 0.2675 0.7229 0.3604 0.068 Uiso 0.5 1 calc R U P B 1
C23 C 0.3118(2) 0.6024(6) 0.3864(2) 0.0570(8) Uani 0.5 1 d D . P B 1
H23 H 0.3040 0.5976 0.3477 0.068 Uiso 0.5 1 calc R U P B 1
C24 C 0.3449(2) 0.5348(5) 0.4355(3) 0.0570(8) Uani 0.5 1 d D . P B 1
H24 H 0.3596 0.4840 0.4302 0.068 Uiso 0.5 1 calc R U P B 1
C19A C 0.35226(12) 0.5525(5) 0.4969(2) 0.0570(8) Uani 0.5 1 d D . P B 2
C20A C 0.35020(19) 0.6503(5) 0.5156(2) 0.0570(8) Uani 0.5 1 d D . P B 2
H20A H 0.3719 0.6679 0.5590 0.068 Uiso 0.5 1 calc R U P B 2
C21A C 0.3164(2) 0.7223(5) 0.4710(3) 0.0570(8) Uani 0.5 1 d D . P B 2
H21A H 0.3151 0.7888 0.4839 0.068 Uiso 0.5 1 calc R U P B 2
C22A C 0.28447(18) 0.6965(5) 0.4074(3) 0.0570(8) Uani 0.5 1 d D . P B 2
H22A H 0.2614 0.7455 0.3769 0.068 Uiso 0.5 1 calc R U P B 2
C23A C 0.2865(2) 0.5989(5) 0.3885(2) 0.0570(8) Uani 0.5 1 d D . P B 2
H23A H 0.2648 0.5814 0.3451 0.068 Uiso 0.5 1 calc R U P B 2
C24A C 0.3203(2) 0.5269(5) 0.4331(2) 0.0570(8) Uani 0.5 1 d D . P B 2
H24A H 0.3216 0.4604 0.4202 0.068 Uiso 0.5 1 calc R U P B 2
C25 C 0.36169(14) 0.1348(4) 0.48927(19) 0.0426(10) Uani 1 1 d . . . . .
C26 C 0.3260(2) 0.1726(5) 0.4281(2) 0.0705(17) Uani 1 1 d . . . . .
H26 H 0.3201 0.2452 0.4213 0.085 Uiso 1 1 calc R U . . .
C27 C 0.2990(2) 0.1045(6) 0.3771(3) 0.083(2) Uani 1 1 d . . . . .
H27 H 0.2749 0.1318 0.3360 0.099 Uiso 1 1 calc R U . . .
C28 C 0.3061(3) 0.0018(6) 0.3846(3) 0.0768(19) Uani 1 1 d . . . . .
H28 H 0.2875 -0.0434 0.3493 0.092 Uiso 1 1 calc R U . . .
C29 C 0.3408(2) -0.0374(5) 0.4441(3) 0.0670(15) Uani 1 1 d . . . . .
H29 H 0.3465 -0.1102 0.4501 0.080 Uiso 1 1 calc R U . . .
C30 C 0.36748(17) 0.0293(4) 0.4954(2) 0.0533(12) Uani 1 1 d . . . . .
H30 H 0.3906 0.0004 0.5363 0.064 Uiso 1 1 calc R U . . .
C31 C 0.38975(14) 0.0190(4) 0.65395(18) 0.0403(9) Uani 1 1 d . . . . .
C32 C 0.35444(15) -0.0259(4) 0.6492(2) 0.0466(11) Uani 1 1 d . . . . .
H32 H 0.3360 0.0181 0.6512 0.056 Uiso 1 1 calc R U . . .
C33 C 0.34585(18) -0.1318(4) 0.6416(2) 0.0536(12) Uani 1 1 d . . . . .
H33 H 0.3216 -0.1594 0.6382 0.064 Uiso 1 1 calc R U . . .
C34 C 0.37263(19) -0.1977(4) 0.6390(2) 0.0534(12) Uani 1 1 d . . . . .
H34 H 0.3665 -0.2703 0.6334 0.064 Uiso 1 1 calc R U . . .
C35 C 0.40813(18) -0.1576(4) 0.6445(2) 0.0531(12) Uani 1 1 d . . . . .
H35 H 0.4266 -0.2025 0.6429 0.064 Uiso 1 1 calc R U . . .
C36 C 0.41661(15) -0.0512(4) 0.6523(2) 0.0443(10) Uani 1 1 d . . . . .
H36 H 0.4415 -0.0247 0.6568 0.053 Uiso 1 1 calc R U . . .
O13 O 0.45493(15) 0.2532(4) 0.48773(18) 0.0842(14) Uani 1 1 d D . . . .
C37 C 0.4458(3) 0.1484(5) 0.4662(3) 0.0973(14) Uani 1 1 d D . . . .
H37A H 0.4550 0.1383 0.4421 0.117 Uiso 1 1 calc R U . . .
H37B H 0.4118 0.1339 0.4379 0.117 Uiso 1 1 calc R U . . .
C38 C 0.4730(3) 0.0734(4) 0.5210(3) 0.0973(14) Uani 1 1 d D . . . .
H38A H 0.4663 0.0018 0.5053 0.146 Uiso 1 1 calc R U . . .
H38B H 0.4637 0.0828 0.5445 0.146 Uiso 1 1 calc R U . . .
H38C H 0.5067 0.0871 0.5487 0.146 Uiso 1 1 calc R U . . .
C39 C 0.4364(4) 0.3194(6) 0.4358(4) 0.0973(14) Uani 0.7 1 d D . P C 1
H39A H 0.4020 0.3095 0.4020 0.117 Uiso 0.7 1 calc R U P C 1
H39B H 0.4505 0.3010 0.4188 0.117 Uiso 0.7 1 calc R U P C 1
C40 C 0.4472(4) 0.4325(4) 0.4570(5) 0.0973(14) Uani 0.7 1 d D . P C 1
H40A H 0.4345 0.4775 0.4212 0.146 Uiso 0.7 1 calc R U P C 1
H40B H 0.4813 0.4421 0.4901 0.146 Uiso 0.7 1 calc R U P C 1
H40C H 0.4329 0.4507 0.4733 0.146 Uiso 0.7 1 calc R U P C 1
C39A C 0.4297(8) 0.3435(15) 0.4498(12) 0.0973(14) Uani 0.3 1 d D . P C 2
H39C H 0.4295 0.3962 0.4743 0.117 Uiso 0.3 1 calc R U P C 2
H39D H 0.3967 0.3244 0.4127 0.117 Uiso 0.3 1 calc R U P C 2
C40A C 0.4528(9) 0.3885(15) 0.4282(11) 0.0973(14) Uani 0.3 1 d D . P C 2
H40D H 0.4349 0.4489 0.4012 0.146 Uiso 0.3 1 calc R U P C 2
H40E H 0.4534 0.3356 0.4046 0.146 Uiso 0.3 1 calc R U P C 2
H40F H 0.4849 0.4099 0.4649 0.146 Uiso 0.3 1 calc R U P C 2
O14 O 0.56267(13) 0.3063(4) 0.60616(18) 0.0765(13) Uani 1 1 d D . . . .
H14O H 0.5883 0.3256 0.6455 0.115 Uiso 1 1 d R U . D .
C41 C 0.5759(4) 0.2443(9) 0.5793(6) 0.070(2) Uani 0.5 1 d D . P D 1
H41A H 0.5494 0.2407 0.5332 0.085 Uiso 0.5 1 calc R U P D 1
H41B H 0.5833 0.1726 0.5962 0.085 Uiso 0.5 1 calc R U P D 1
C42 C 0.6185(3) 0.2917(12) 0.5949(6) 0.070(2) Uani 0.5 1 d D . P D 1
H42A H 0.6246 0.2552 0.5716 0.106 Uiso 0.5 1 calc R U P D 1
H42B H 0.6459 0.2852 0.6401 0.106 Uiso 0.5 1 calc R U P D 1
H42C H 0.6126 0.3655 0.5832 0.106 Uiso 0.5 1 calc R U P D 1
C41A C 0.5733(4) 0.3031(11) 0.5683(5) 0.070(2) Uani 0.5 1 d D . P D 2
H41C H 0.5820 0.3735 0.5656 0.085 Uiso 0.5 1 calc R U P D 2
H41D H 0.5452 0.2805 0.5253 0.085 Uiso 0.5 1 calc R U P D 2
C42A C 0.6136(4) 0.2279(11) 0.5962(6) 0.070(2) Uani 0.5 1 d D . P D 2
H42D H 0.6190 0.2224 0.5680 0.106 Uiso 0.5 1 calc R U P D 2
H42E H 0.6057 0.1593 0.6014 0.106 Uiso 0.5 1 calc R U P D 2
H42F H 0.6421 0.2538 0.6372 0.106 Uiso 0.5 1 calc R U P D 2
O15 O 0.27608(11) 0.4115(3) 0.54903(16) 0.0681(11) Uani 1 1 d D . . . .
C43 C 0.2450(2) 0.4198(7) 0.4821(2) 0.0982(12) Uani 1 1 d D . . . .
H43A H 0.2440 0.4927 0.4704 0.118 Uiso 1 1 calc R U . . .
H43B H 0.2128 0.3995 0.4621 0.118 Uiso 1 1 calc R U . . .
C44 C 0.2616(3) 0.3493(7) 0.4588(3) 0.0982(12) Uani 1 1 d D . . . .
H44A H 0.2429 0.3627 0.4141 0.147 Uiso 1 1 calc R U . . .
H44B H 0.2579 0.2765 0.4646 0.147 Uiso 1 1 calc R U . . .
H44C H 0.2947 0.3635 0.4826 0.147 Uiso 1 1 calc R U . . .
C45 C 0.2636(3) 0.4675(5) 0.5772(4) 0.0982(12) Uani 1 1 d D . . . .
H45A H 0.2814 0.4401 0.6200 0.118 Uiso 1 1 calc R U . . .
H45B H 0.2298 0.4572 0.5525 0.118 Uiso 1 1 calc R U . . .
C46 C 0.2735(3) 0.5827(4) 0.5811(4) 0.0982(12) Uani 1 1 d D . . . .
H46A H 0.2701 0.6169 0.6078 0.147 Uiso 1 1 calc R U . . .
H46B H 0.2511 0.6131 0.5389 0.147 Uiso 1 1 calc R U . . .
H46C H 0.3055 0.5926 0.5990 0.147 Uiso 1 1 calc R U . . .

loop_
_atom_site_aniso_label
_atom_site_aniso_U_11
_atom_site_aniso_U_22
_atom_site_aniso_U_33
_atom_site_aniso_U_23
_atom_site_aniso_U_13
_atom_site_aniso_U_12
Cu1 0.0148(3) 0.0608(4) 0.0219(3) 0.0004(2) 0.0109(2) 0.0005(2)
Cu2 0.0173(3) 0.0624(4) 0.0214(3) -0.0003(2) 0.0101(2) -0.0009(2)
Si1 0.0168(4) 0.0617(7) 0.0259(5) 0.0006(5) 0.0137(4) 0.0009(4)
Si2 0.0204(5) 0.0627(7) 0.0273(5) 0.0011(5) 0.0149(4) -0.0004(4)
Si3 0.0188(5) 0.0622(7) 0.0225(5) 0.0005(4) 0.0112(4) -0.0017(4)
Si4 0.0218(5) 0.0588(7) 0.0219(5) 0.0008(4) 0.0106(4) -0.0045(4)
Si5 0.0177(5) 0.0638(7) 0.0214(5) -0.0012(4) 0.0107(4) -0.0009(4)
Si6 0.0153(4) 0.0581(7) 0.0226(5) -0.0011(4) 0.0112(4) -0.0010(4)
Na1 0.0303(8) 0.0936(15) 0.0331(9) 0.0083(9) 0.0198(8) -0.0001(9)
Na2 0.0226(7) 0.0673(11) 0.0289(8) 0.0019(7) 0.0130(6) -0.0049(7)
O1 0.0225(13) 0.067(2) 0.0313(14) 0.0045(13) 0.0178(12) 0.0015(12)
O2 0.0264(14) 0.069(2) 0.0279(14) 0.0021(13) 0.0166(12) 0.0028(13)
O3 0.0240(13) 0.071(2) 0.0240(13) -0.0013(13) 0.0131(11) -0.0080(13)
O4 0.0271(14) 0.0637(19) 0.0250(13) -0.0016(12) 0.0145(12) -0.0061(12)
O5 0.0153(11) 0.0604(18) 0.0224(12) 0.0007(11) 0.0097(10) 0.0007(11)
O6 0.0169(11) 0.0629(18) 0.0268(13) 0.0004(12) 0.0135(11) 0.0001(11)
O7 0.0180(12) 0.075(2) 0.0276(13) 0.0005(13) 0.0148(11) -0.0017(12)
O8 0.0208(13) 0.072(2) 0.0290(14) -0.0006(13) 0.0157(12) -0.0015(12)
O9 0.0198(13) 0.073(2) 0.0254(13) 0.0020(13) 0.0123(11) -0.0019(12)
O10 0.0221(13) 0.0603(18) 0.0263(13) -0.0007(12) 0.0128(11) -0.0031(12)
O11 0.0198(13) 0.094(2) 0.0233(13) 0.0012(14) 0.0131(12) 0.0010(14)
O12 0.0171(12) 0.0636(18) 0.0247(13) -0.0011(12) 0.0135(11) -0.0012(11)
C1 0.0285(13) 0.0888(18) 0.0427(13) -0.0094(13) 0.0232(12) 0.0059(12)
C2 0.0285(13) 0.0888(18) 0.0427(13) -0.0094(13) 0.0232(12) 0.0059(12)
C3 0.0285(13) 0.0888(18) 0.0427(13) -0.0094(13) 0.0232(12) 0.0059(12)
C4 0.0285(13) 0.0888(18) 0.0427(13) -0.0094(13) 0.0232(12) 0.0059(12)
C5 0.0285(13) 0.0888(18) 0.0427(13) -0.0094(13) 0.0232(12) 0.0059(12)
C6 0.0285(13) 0.0888(18) 0.0427(13) -0.0094(13) 0.0232(12) 0.0059(12)
C1A 0.0285(13) 0.0888(18) 0.0427(13) -0.0094(13) 0.0232(12) 0.0059(12)
C2A 0.0285(13) 0.0888(18) 0.0427(13) -0.0094(13) 0.0232(12) 0.0059(12)
C3A 0.0285(13) 0.0888(18) 0.0427(13) -0.0094(13) 0.0232(12) 0.0059(12)
C4A 0.0285(13) 0.0888(18) 0.0427(13) -0.0094(13) 0.0232(12) 0.0059(12)
C5A 0.0285(13) 0.0888(18) 0.0427(13) -0.0094(13) 0.0232(12) 0.0059(12)
C6A 0.0285(13) 0.0888(18) 0.0427(13) -0.0094(13) 0.0232(12) 0.0059(12)
C7 0.031(2) 0.066(3) 0.0276(19) -0.0030(18) 0.0183(17) -0.0053(19)
C8 0.043(3) 0.073(3) 0.061(3) -0.003(3) 0.039(3) -0.009(2)
C9 0.053(3) 0.089(4) 0.068(3) 0.000(3) 0.048(3) -0.012(3)
C10 0.053(3) 0.097(5) 0.044(3) -0.004(3) 0.033(3) -0.026(3)
C11 0.057(3) 0.078(4) 0.059(3) -0.014(3) 0.037(3) -0.023(3)
C12 0.049(3) 0.078(4) 0.052(3) -0.015(3) 0.036(3) -0.018(3)
C13 0.0231(18) 0.065(3) 0.033(2) -0.0004(18) 0.0186(17) -0.0011(17)
C14 0.030(2) 0.069(3) 0.033(2) 0.000(2) 0.0129(19) -0.008(2)
C15 0.035(2) 0.077(4) 0.045(3) -0.008(2) 0.022(2) -0.011(2)
C16 0.043(2) 0.063(3) 0.054(3) 0.000(2) 0.034(2) 0.001(2)
C17 0.044(3) 0.069(3) 0.039(2) 0.007(2) 0.026(2) 0.008(2)
C18 0.032(2) 0.068(3) 0.033(2) 0.005(2) 0.0208(19) 0.007(2)
C19 0.0385(15) 0.074(2) 0.0324(13) 0.0021(13) 0.0141(12) 0.0042(13)
C20 0.0385(15) 0.074(2) 0.0324(13) 0.0021(13) 0.0141(12) 0.0042(13)
C21 0.0385(15) 0.074(2) 0.0324(13) 0.0021(13) 0.0141(12) 0.0042(13)
C22 0.0385(15) 0.074(2) 0.0324(13) 0.0021(13) 0.0141(12) 0.0042(13)
C23 0.0385(15) 0.074(2) 0.0324(13) 0.0021(13) 0.0141(12) 0.0042(13)
C24 0.0385(15) 0.074(2) 0.0324(13) 0.0021(13) 0.0141(12) 0.0042(13)
C19A 0.0385(15) 0.074(2) 0.0324(13) 0.0021(13) 0.0141(12) 0.0042(13)
C20A 0.0385(15) 0.074(2) 0.0324(13) 0.0021(13) 0.0141(12) 0.0042(13)
C21A 0.0385(15) 0.074(2) 0.0324(13) 0.0021(13) 0.0141(12) 0.0042(13)
C22A 0.0385(15) 0.074(2) 0.0324(13) 0.0021(13) 0.0141(12) 0.0042(13)
C23A 0.0385(15) 0.074(2) 0.0324(13) 0.0021(13) 0.0141(12) 0.0042(13)
C24A 0.0385(15) 0.074(2) 0.0324(13) 0.0021(13) 0.0141(12) 0.0042(13)
C25 0.0278(19) 0.064(3) 0.0254(19) -0.0015(18) 0.0142(17) 0.0019(18)
C26 0.066(4) 0.075(4) 0.032(2) -0.002(2) 0.019(3) 0.002(3)
C27 0.070(4) 0.098(5) 0.032(3) -0.005(3) 0.017(3) -0.002(4)
C28 0.080(4) 0.086(5) 0.047(3) -0.022(3) 0.036(3) -0.014(3)
C29 0.066(4) 0.073(4) 0.049(3) -0.009(3) 0.034(3) 0.009(3)
C30 0.040(2) 0.075(3) 0.033(2) -0.002(2) 0.020(2) 0.009(2)
C31 0.0235(18) 0.065(3) 0.0254(18) -0.0004(17) 0.0142(16) -0.0018(17)
C32 0.028(2) 0.070(3) 0.038(2) -0.004(2) 0.0212(19) -0.0059(19)
C33 0.042(2) 0.071(3) 0.049(3) -0.010(2) 0.031(2) -0.016(2)
C34 0.051(3) 0.061(3) 0.043(2) -0.004(2) 0.030(2) -0.009(2)
C35 0.048(3) 0.063(3) 0.049(3) -0.001(2) 0.033(2) 0.000(2)
C36 0.035(2) 0.060(3) 0.042(2) 0.004(2) 0.027(2) 0.0036(19)
O13 0.057(3) 0.123(4) 0.041(2) 0.014(2) 0.0213(19) 0.007(2)
C37 0.099(3) 0.126(4) 0.083(3) 0.009(3) 0.068(3) 0.013(3)
C38 0.099(3) 0.126(4) 0.083(3) 0.009(3) 0.068(3) 0.013(3)
C39 0.099(3) 0.126(4) 0.083(3) 0.009(3) 0.068(3) 0.013(3)
C40 0.099(3) 0.126(4) 0.083(3) 0.009(3) 0.068(3) 0.013(3)
C39A 0.099(3) 0.126(4) 0.083(3) 0.009(3) 0.068(3) 0.013(3)
C40A 0.099(3) 0.126(4) 0.083(3) 0.009(3) 0.068(3) 0.013(3)
O14 0.048(2) 0.135(4) 0.046(2) -0.006(2) 0.0319(19) -0.011(2)
C41 0.054(3) 0.108(7) 0.049(3) 0.004(5) 0.035(3) 0.002(5)
C42 0.054(3) 0.108(7) 0.049(3) 0.004(5) 0.035(3) 0.002(5)
C41A 0.054(3) 0.108(7) 0.049(3) 0.004(5) 0.035(3) 0.002(5)
C42A 0.054(3) 0.108(7) 0.049(3) 0.004(5) 0.035(3) 0.002(5)
O15 0.0264(16) 0.074(2) 0.060(2) 0.0005(19) 0.0123(16) 0.0011(16)
C43 0.055(2) 0.133(4) 0.080(2) -0.001(2) 0.0361(19) -0.002(2)
C44 0.055(2) 0.133(4) 0.080(2) -0.001(2) 0.0361(19) -0.002(2)
C45 0.055(2) 0.133(4) 0.080(2) -0.001(2) 0.0361(19) -0.002(2)
C46 0.055(2) 0.133(4) 0.080(2) -0.001(2) 0.0361(19) -0.002(2)

loop_
_atom_type_symbol
_atom_type_description
_atom_type_scat_dispersion_real
_atom_type_scat_dispersion_imag
_atom_type_scat_source
C C 0.0181 0.0091 'International Tables Vol C Tables 4.2.6.8 and 6.1.1.4'
H H 0.0000 0.0000 'International Tables Vol C Tables 4.2.6.8 and 6.1.1.4'
Cu Cu -1.9646 0.5888 'International Tables Vol C Tables 4.2.6.8 and 6.1.1.4'
Na Na 0.1353 0.1239 'International Tables Vol C Tables 4.2.6.8 and 6.1.1.4'
O O 0.0492 0.0322 'International Tables Vol C Tables 4.2.6.8 and 6.1.1.4'
Si Si 0.2541 0.3302 'International Tables Vol C Tables 4.2.6.8 and 6.1.1.4'

loop_
_geom_angle_atom_site_label_1
_geom_angle_atom_site_label_2
_geom_angle_atom_site_label_3
_geom_angle
_geom_angle_site_symmetry_1
_geom_angle_site_symmetry_3
_geom_angle_publ_flag
O7 Cu1 O11 90.15(12) . . ?
O7 Cu1 O12 173.47(11) . . ?
O11 Cu1 O12 96.12(12) . . ?
O7 Cu1 O12 95.97(11) . 2_656 ?
O11 Cu1 O12 173.86(11) . 2_656 ?
O12 Cu1 O12 77.77(12) . 2_656 ?
O10 Cu2 O8 90.05(12) . 2_656 ?
O10 Cu2 O9 171.84(13) . 2_656 ?
O8 Cu2 O9 96.06(12) 2_656 2_656 ?
O10 Cu2 O9 94.76(12) . . ?
O8 Cu2 O9 175.18(12) 2_656 . ?
O9 Cu2 O9 79.19(13) 2_656 . ?
O7 Si1 O1 113.19(17) . . ?
O7 Si1 O6 111.55(15) . 2_656 ?
O1 Si1 O6 105.88(16) . 2_656 ?
O7 Si1 C1A 110.6(4) . . ?
O1 Si1 C1A 104.6(4) . . ?
O6 Si1 C1A 110.73(17) 2_656 . ?
O7 Si1 C1 113.91(19) . . ?
O1 Si1 C1 105.52(15) . . ?
O6 Si1 C1 106.16(12) 2_656 . ?
O8 Si2 O1 112.47(17) . . ?
O8 Si2 O2 111.21(15) . . ?
O1 Si2 O2 106.08(17) . . ?
O8 Si2 C7 113.43(19) . . ?
O1 Si2 C7 104.30(19) . . ?
O2 Si2 C7 108.87(18) . . ?
O9 Si3 O2 108.65(16) . . ?
O9 Si3 O3 110.58(16) . . ?
O2 Si3 O3 105.31(17) . . ?
O9 Si3 C13 111.26(19) . . ?
O2 Si3 C13 111.01(18) . . ?
O3 Si3 C13 109.85(18) . . ?
O10 Si4 O4 112.36(17) . . ?
O10 Si4 O3 111.04(15) . . ?
O4 Si4 O3 106.25(17) . . ?
O10 Si4 C19 113.8(3) . . ?
O4 Si4 C19 103.63(19) . . ?
O3 Si4 C19 109.23(17) . . ?
O10 Si4 C19A 105.0(2) . . ?
O4 Si4 C19A 108.1(2) . . ?
O3 Si4 C19A 114.20(15) . . ?
O11 Si5 O4 113.06(18) . . ?
O11 Si5 O5 109.96(15) . . ?
O4 Si5 O5 106.98(16) . . ?
O11 Si5 C25 112.95(19) . . ?
O4 Si5 C25 105.09(18) . . ?
O5 Si5 C25 108.49(18) . . ?
O12 Si6 O5 109.95(15) . . ?
O12 Si6 O6 109.69(15) . . ?
O5 Si6 O6 103.76(15) . . ?
O12 Si6 C31 111.37(18) . . ?
O5 Si6 C31 111.26(17) . . ?
O6 Si6 C31 110.54(18) . . ?
O7 Na1 O11 69.61(11) . . ?
O7 Na1 O14 88.53(14) . . ?
O11 Na1 O14 152.11(18) . . ?
O7 Na1 O13 139.36(17) . . ?
O11 Na1 O13 100.98(15) . . ?
O14 Na1 O13 84.15(16) . . ?
O7 Na1 O3 116.12(12) . . ?
O11 Na1 O3 87.42(12) . . ?
O14 Na1 O3 118.54(16) . . ?
O13 Na1 O3 102.33(14) . . ?
O7 Na1 O2 85.00(11) . . ?
O11 Na1 O2 117.32(12) . . ?
O14 Na1 O2 76.01(14) . . ?
O13 Na1 O2 130.99(15) . . ?
O3 Na1 O2 53.73(9) . . ?
O15 Na2 O10 119.97(15) . . ?
O15 Na2 O8 117.23(14) . 2_656 ?
O10 Na2 O8 71.56(11) . 2_656 ?
O15 Na2 O6 115.72(14) . . ?
O10 Na2 O6 123.36(12) . . ?
O8 Na2 O6 92.30(12) 2_656 . ?
O15 Na2 O5 114.20(13) . . ?
O10 Na2 O5 87.42(11) . . ?
O8 Na2 O5 128.33(11) 2_656 . ?
O6 Na2 O5 60.53(10) . . ?
Si2 O1 Si1 135.39(18) . . ?
Si3 O2 Si2 128.71(19) . . ?
Si3 O2 Na1 97.10(14) . . ?
Si2 O2 Na1 116.59(17) . . ?
Si3 O3 Si4 127.64(19) . . ?
Si3 O3 Na1 97.20(14) . . ?
Si4 O3 Na1 113.66(16) . . ?
Si4 O4 Si5 134.46(18) . . ?
Si6 O5 Si5 128.91(17) . . ?
Si6 O5 Na2 92.05(13) . . ?
Si5 O5 Na2 119.96(16) . . ?
Si6 O6 Si1 126.14(17) . 2_656 ?
Si6 O6 Na2 97.54(13) . . ?
Si1 O6 Na2 120.26(17) 2_656 . ?
Si1 O7 Cu1 134.08(17) . . ?
Si1 O7 Na1 119.82(17) . . ?
Cu1 O7 Na1 95.75(12) . . ?
Si2 O8 Cu2 132.95(17) . 2_656 ?
Si2 O8 Na2 118.57(17) . 2_656 ?
Cu2 O8 Na2 91.67(12) 2_656 2_656 ?
Si3 O9 Cu2 129.58(16) . 2_656 ?
Si3 O9 Cu2 129.01(16) . . ?
Cu2 O9 Cu2 100.41(13) 2_656 . ?
Si4 O10 Cu2 136.36(17) . . ?
Si4 O10 Na2 122.38(17) . . ?
Cu2 O10 Na2 94.65(13) . . ?
Si5 O11 Cu1 134.26(18) . . ?
Si5 O11 Na1 117.33(18) . . ?
Cu1 O11 Na1 95.34(13) . . ?
Si6 O12 Cu1 129.33(16) . . ?
Si6 O12 Cu1 128.52(15) . 2_656 ?
Cu1 O12 Cu1 101.77(11) . 2_656 ?
C2 C1 C6 119.7(2) . . ?
C2 C1 Si1 123.2(3) . . ?
C6 C1 Si1 117.1(3) . . ?
C3 C2 C1 120.3(2) . . ?
C3 C2 H2 119.8 . . ?
C1 C2 H2 119.8 . . ?
C2 C3 C4 119.9(2) . . ?
C2 C3 H3 120.1 . . ?
C4 C3 H3 120.1 . . ?
C5 C4 C3 119.9(2) . . ?
C5 C4 H4 120.1 . . ?
C3 C4 H4 120.1 . . ?
C4 C5 C6 120.2(2) . . ?
C4 C5 H5 119.9 . . ?
C6 C5 H5 119.9 . . ?
C5 C6 C1 119.9(2) . . ?
C5 C6 H6 120.0 . . ?
C1 C6 H6 120.0 . . ?
C2A C1A C6A 120.0(2) . . ?
C2A C1A Si1 113.6(7) . . ?
C6A C1A Si1 126.3(7) . . ?
C1A C2A C3A 120.0(2) . . ?
C1A C2A H2A 120.0 . . ?
C3A C2A H2A 120.0 . . ?
C4A C3A C2A 120.0(2) . . ?
C4A C3A H3A 120.0 . . ?
C2A C3A H3A 120.0 . . ?
C5A C4A C3A 120.1(2) . . ?
C5A C4A H4A 120.0 . . ?
C3A C4A H4A 120.0 . . ?
C4A C5A C6A 120.0(2) . . ?
C4A C5A H5A 120.0 . . ?
C6A C5A H5A 120.0 . . ?
C1A C6A C5A 120.0(2) . . ?
C1A C6A H6A 120.0 . . ?
C5A C6A H6A 120.0 . . ?
C12 C7 C8 117.4(5) . . ?
C12 C7 Si2 121.8(4) . . ?
C8 C7 Si2 120.7(4) . . ?
C9 C8 C7 120.6(6) . . ?
C9 C8 H8 119.7 . . ?
C7 C8 H8 119.7 . . ?
C10 C9 C8 120.8(5) . . ?
C10 C9 H9 119.6 . . ?
C8 C9 H9 119.6 . . ?
C9 C10 C11 120.0(5) . . ?
C9 C10 H10 120.0 . . ?
C11 C10 H10 120.0 . . ?
C10 C11 C12 119.2(6) . . ?
C10 C11 H11 120.4 . . ?
C12 C11 H11 120.4 . . ?
C7 C12 C11 122.0(5) . . ?
C7 C12 H12 119.0 . . ?
C11 C12 H12 119.0 . . ?
C18 C13 C14 116.3(5) . . ?
C18 C13 Si3 122.7(4) . . ?
C14 C13 Si3 120.9(4) . . ?
C15 C14 C13 122.3(5) . . ?
C15 C14 H14 118.9 . . ?
C13 C14 H14 118.9 . . ?
C16 C15 C14 120.4(5) . . ?
C16 C15 H15 119.8 . . ?
C14 C15 H15 119.8 . . ?
C15 C16 C17 119.0(5) . . ?
C15 C16 H16 120.5 . . ?
C17 C16 H16 120.5 . . ?
C18 C17 C16 120.5(5) . . ?
C18 C17 H17 119.8 . . ?
C16 C17 H17 119.8 . . ?
C17 C18 C13 121.5(5) . . ?
C17 C18 H18 119.2 . . ?
C13 C18 H18 119.2 . . ?
C20 C19 C24 119.9(2) . . ?
C20 C19 Si4 116.6(4) . . ?
C24 C19 Si4 123.6(4) . . ?
C19 C20 C21 120.2(2) . . ?
C19 C20 H20 119.9 . . ?
C21 C20 H20 119.9 . . ?
C20 C21 C22 119.9(2) . . ?
C20 C21 H21 120.0 . . ?
C22 C21 H21 120.0 . . ?
C23 C22 C21 119.9(2) . . ?
C23 C22 H22 120.0 . . ?
C21 C22 H22 120.0 . . ?
C22 C23 C24 120.1(2) . . ?
C22 C23 H23 119.9 . . ?
C24 C23 H23 119.9 . . ?
C23 C24 C19 120.0(2) . . ?
C23 C24 H24 120.0 . . ?
C19 C24 H24 120.0 . . ?
C20A C19A C24A 119.8(2) . . ?
C20A C19A Si4 118.5(3) . . ?
C24A C19A Si4 121.8(4) . . ?
C19A C20A C21A 120.2(2) . . ?
C19A C20A H20A 119.9 . . ?
C21A C20A H20A 119.9 . . ?
C22A C21A C20A 119.9(2) . . ?
C22A C21A H21A 120.0 . . ?
C20A C21A H21A 120.0 . . ?
C23A C22A C21A 120.0(2) . . ?
C23A C22A H22A 120.0 . . ?
C21A C22A H22A 120.0 . . ?
C22A C23A C24A 120.1(2) . . ?
C22A C23A H23A 120.0 . . ?
C24A C23A H23A 120.0 . . ?
C23A C24A C19A 120.1(2) . . ?
C23A C24A H24A 120.0 . . ?
C19A C24A H24A 120.0 . . ?
C30 C25 C26 116.3(5) . . ?
C30 C25 Si5 121.9(3) . . ?
C26 C25 Si5 121.6(4) . . ?
C25 C26 C27 120.6(6) . . ?
C25 C26 H26 119.7 . . ?
C27 C26 H26 119.7 . . ?
C28 C27 C26 121.6(6) . . ?
C28 C27 H27 119.2 . . ?
C26 C27 H27 119.2 . . ?
C27 C28 C29 119.0(6) . . ?
C27 C28 H28 120.5 . . ?
C29 C28 H28 120.5 . . ?
C28 C29 C30 120.1(6) . . ?
C28 C29 H29 120.0 . . ?
C30 C29 H29 120.0 . . ?
C25 C30 C29 122.4(5) . . ?
C25 C30 H30 118.8 . . ?
C29 C30 H30 118.8 . . ?
C36 C31 C32 115.8(5) . . ?
C36 C31 Si6 120.1(3) . . ?
C32 C31 Si6 124.1(4) . . ?
C33 C32 C31 122.1(5) . . ?
C33 C32 H32 118.9 . . ?
C31 C32 H32 118.9 . . ?
C32 C33 C34 120.0(5) . . ?
C32 C33 H33 120.0 . . ?
C34 C33 H33 120.0 . . ?
C35 C34 C33 120.0(5) . . ?
C35 C34 H34 120.0 . . ?
C33 C34 H34 120.0 . . ?
C34 C35 C36 119.6(5) . . ?
C34 C35 H35 120.2 . . ?
C36 C35 H35 120.2 . . ?
C35 C36 C31 122.5(4) . . ?
C35 C36 H36 118.8 . . ?
C31 C36 H36 118.8 . . ?
C37 O13 C39 107.6(5) . . ?
C37 O13 C39A 126.3(14) . . ?
C37 O13 Na1 120.7(3) . . ?
C39 O13 Na1 131.7(4) . . ?
C39A O13 Na1 109.9(13) . . ?
O13 C37 C38 110.6(4) . . ?
O13 C37 H37A 109.5 . . ?
C38 C37 H37A 109.5 . . ?
O13 C37 H37B 109.5 . . ?
C38 C37 H37B 109.5 . . ?
H37A C37 H37B 108.1 . . ?
C37 C38 H38A 109.5 . . ?
C37 C38 H38B 109.5 . . ?
H38A C38 H38B 109.5 . . ?
C37 C38 H38C 109.5 . . ?
H38A C38 H38C 109.5 . . ?
H38B C38 H38C 109.5 . . ?
O13 C39 C40 109.8(4) . . ?
O13 C39 H39A 109.7 . . ?
C40 C39 H39A 109.7 . . ?
O13 C39 H39B 109.7 . . ?
C40 C39 H39B 109.7 . . ?
H39A C39 H39B 108.2 . . ?
C39 C40 H40A 109.5 . . ?
C39 C40 H40B 109.5 . . ?
H40A C40 H40B 109.5 . . ?
C39 C40 H40C 109.5 . . ?
H40A C40 H40C 109.5 . . ?
H40B C40 H40C 109.5 . . ?
O13 C39A C40A 109.7(4) . . ?
O13 C39A H39C 109.7 . . ?
C40A C39A H39C 109.7 . . ?
O13 C39A H39D 109.7 . . ?
C40A C39A H39D 109.7 . . ?
H39C C39A H39D 108.2 . . ?
C39A C40A H40D 109.5 . . ?
C39A C40A H40E 109.5 . . ?
H40D C40A H40E 109.5 . . ?
C39A C40A H40F 109.5 . . ?
H40D C40A H40F 109.5 . . ?
H40E C40A H40F 109.5 . . ?
C41A O14 Na1 139.3(6) . . ?
C41 O14 Na1 129.8(4) . . ?
C41A O14 H14O 109.8 . . ?
C41 O14 H14O 110.3 . . ?
Na1 O14 H14O 110.6 . . ?
O14 C41 C42 110.0(4) . . ?
O14 C41 H41A 109.7 . . ?
C42 C41 H41A 109.7 . . ?
O14 C41 H41B 109.7 . . ?
C42 C41 H41B 109.7 . . ?
H41A C41 H41B 108.2 . . ?
C41 C42 H42A 109.5 . . ?
C41 C42 H42B 109.5 . . ?
H42A C42 H42B 109.5 . . ?
C41 C42 H42C 109.5 . . ?
H42A C42 H42C 109.5 . . ?
H42B C42 H42C 109.5 . . ?
O14 C41A C42A 110.3(4) . . ?
O14 C41A H41C 109.6 . . ?
C42A C41A H41C 109.6 . . ?
O14 C41A H41D 109.6 . . ?
C42A C41A H41D 109.6 . . ?
H41C C41A H41D 108.1 . . ?
C41A C42A H42D 109.5 . . ?
C41A C42A H42E 109.5 . . ?
H42D C42A H42E 109.5 . . ?
C41A C42A H42F 109.5 . . ?
H42D C42A H42F 109.5 . . ?
H42E C42A H42F 109.5 . . ?
C45 O15 C43 116.6(5) . . ?
C45 O15 Na2 110.6(4) . . ?
C43 O15 Na2 127.9(3) . . ?
O15 C43 C44 110.0(4) . . ?
O15 C43 H43A 109.7 . . ?
C44 C43 H43A 109.7 . . ?
O15 C43 H43B 109.7 . . ?
C44 C43 H43B 109.7 . . ?
H43A C43 H43B 108.2 . . ?
C43 C44 H44A 109.5 . . ?
C43 C44 H44B 109.5 . . ?
H44A C44 H44B 109.5 . . ?
C43 C44 H44C 109.5 . . ?
H44A C44 H44C 109.5 . . ?
H44B C44 H44C 109.5 . . ?
O15 C45 C46 111.9(4) . . ?
O15 C45 H45A 109.2 . . ?
C46 C45 H45A 109.2 . . ?
O15 C45 H45B 109.2 . . ?
C46 C45 H45B 109.2 . . ?
H45A C45 H45B 107.9 . . ?
C45 C46 H46A 109.5 . . ?
C45 C46 H46B 109.5 . . ?
H46A C46 H46B 109.5 . . ?
C45 C46 H46C 109.5 . . ?
H46A C46 H46C 109.5 . . ?
H46B C46 H46C 109.5 . . ?

loop_
_geom_bond_atom_site_label_1
_geom_bond_atom_site_label_2
_geom_bond_distance
_geom_bond_site_symmetry_2
_geom_bond_publ_flag
Cu1 O7 1.901(3) . ?
Cu1 O11 1.911(3) . ?
Cu1 O12 1.942(3) . ?
Cu1 O12 1.957(3) 2_656 ?
Cu1 Cu1 3.0249(11) 2_656 ?
Cu2 O10 1.894(3) . ?
Cu2 O8 1.913(3) 2_656 ?
Cu2 O9 1.946(3) 2_656 ?
Cu2 O9 1.952(3) . ?
Cu2 Cu2 2.9952(11) 2_656 ?
Si1 O7 1.585(3) . ?
Si1 O1 1.638(3) . ?
Si1 O6 1.664(3) 2_656 ?
Si1 C1A 1.780(9) . ?
Si1 C1 1.888(4) . ?
Si2 O8 1.590(3) . ?
Si2 O1 1.634(4) . ?
Si2 O2 1.653(3) . ?
Si2 C7 1.865(5) . ?
Si3 O9 1.607(3) . ?
Si3 O2 1.630(3) . ?
Si3 O3 1.632(3) . ?
Si3 C13 1.850(5) . ?
Si4 O10 1.589(3) . ?
Si4 O4 1.629(3) . ?
Si4 O3 1.654(3) . ?
Si4 C19 1.833(5) . ?
Si4 C19A 1.907(5) . ?
Si5 O11 1.587(3) . ?
Si5 O4 1.634(3) . ?
Si5 O5 1.661(3) . ?
Si5 C25 1.867(5) . ?
Si6 O12 1.610(3) . ?
Si6 O5 1.633(3) . ?
Si6 O6 1.636(3) . ?
Si6 C31 1.845(5) . ?
Na1 O7 2.362(3) . ?
Na1 O11 2.367(4) . ?
Na1 O14 2.377(4) . ?
Na1 O13 2.396(5) . ?
Na1 O3 2.868(4) . ?
Na1 O2 2.872(4) . ?
Na2 O15 2.226(4) . ?
Na2 O10 2.263(3) . ?
Na2 O8 2.341(3) 2_656 ?
Na2 O6 2.473(3) . ?
Na2 O5 2.623(4) . ?
C1 C2 1.394(3) . ?
C1 C6 1.398(2) . ?
C2 C3 1.393(2) . ?
C2 H2 0.9500 . ?
C3 C4 1.397(2) . ?
C3 H3 0.9500 . ?
C4 C5 1.394(3) . ?
C4 H4 0.9500 . ?
C5 C6 1.395(2) . ?
C5 H5 0.9500 . ?
C6 H6 0.9500 . ?
C1A C2A 1.395(3) . ?
C1A C6A 1.395(3) . ?
C2A C3A 1.395(3) . ?
C2A H2A 0.9500 . ?
C3A C4A 1.395(3) . ?
C3A H3A 0.9500 . ?
C4A C5A 1.395(3) . ?
C4A H4A 0.9500 . ?
C5A C6A 1.396(3) . ?
C5A H5A 0.9500 . ?
C6A H6A 0.9500 . ?
C7 C12 1.381(8) . ?
C7 C8 1.403(7) . ?
C8 C9 1.383(7) . ?
C8 H8 0.9500 . ?
C9 C10 1.369(9) . ?
C9 H9 0.9500 . ?
C10 C11 1.377(9) . ?
C10 H10 0.9500 . ?
C11 C12 1.395(8) . ?
C11 H11 0.9500 . ?
C12 H12 0.9500 . ?
C13 C18 1.403(6) . ?
C13 C14 1.405(7) . ?
C14 C15 1.374(8) . ?
C14 H14 0.9500 . ?
C15 C16 1.375(7) . ?
C15 H15 0.9500 . ?
C16 C17 1.398(7) . ?
C16 H16 0.9500 . ?
C17 C18 1.377(8) . ?
C17 H17 0.9500 . ?
C18 H18 0.9500 . ?
C19 C20 1.394(3) . ?
C19 C24 1.397(3) . ?
C20 C21 1.395(3) . ?
C20 H20 0.9500 . ?
C21 C22 1.396(3) . ?
C21 H21 0.9500 . ?
C22 C23 1.393(3) . ?
C22 H22 0.9500 . ?
C23 C24 1.395(3) . ?
C23 H23 0.9500 . ?
C24 H24 0.9500 . ?
C19A C20A 1.395(3) . ?
C19A C24A 1.396(3) . ?
C20A C21A 1.395(3) . ?
C20A H20A 0.9500 . ?
C21A C22A 1.395(3) . ?
C21A H21A 0.9500 . ?
C22A C23A 1.395(3) . ?
C22A H22A 0.9500 . ?
C23A C24A 1.395(3) . ?
C23A H23A 0.9500 . ?
C24A H24A 0.9500 . ?
C25 C30 1.367(8) . ?
C25 C26 1.401(7) . ?
C26 C27 1.396(8) . ?
C26 H26 0.9500 . ?
C27 C28 1.336(10) . ?
C27 H27 0.9500 . ?
C28 C29 1.373(9) . ?
C28 H28 0.9500 . ?
C29 C30 1.390(8) . ?
C29 H29 0.9500 . ?
C30 H30 0.9500 . ?
C31 C36 1.408(6) . ?
C31 C32 1.411(6) . ?
C32 C33 1.383(8) . ?
C32 H32 0.9500 . ?
C33 C34 1.388(8) . ?
C33 H33 0.9500 . ?
C34 C35 1.382(7) . ?
C34 H34 0.9500 . ?
C35 C36 1.389(7) . ?
C35 H35 0.9500 . ?
C36 H36 0.9500 . ?
O13 C37 1.425(5) . ?
O13 C39 1.430(5) . ?
O13 C39A 1.433(5) . ?
C37 C38 1.514(4) . ?
C37 H37A 0.9900 . ?
C37 H37B 0.9900 . ?
C38 H38A 0.9800 . ?
C38 H38B 0.9800 . ?
C38 H38C 0.9800 . ?
C39 C40 1.523(5) . ?
C39 H39A 0.9900 . ?
C39 H39B 0.9900 . ?
C40 H40A 0.9800 . ?
C40 H40B 0.9800 . ?
C40 H40C 0.9800 . ?
C39A C40A 1.525(3) . ?
C39A H39C 0.9900 . ?
C39A H39D 0.9900 . ?
C40A H40D 0.9800 . ?
C40A H40E 0.9800 . ?
C40A H40F 0.9800 . ?
O14 C41A 1.420(5) . ?
O14 C41 1.439(5) . ?
O14 H14O 0.9001 . ?
C41 C42 1.521(5) . ?
C41 H41A 0.9900 . ?
C41 H41B 0.9900 . ?
C42 H42A 0.9800 . ?
C42 H42B 0.9800 . ?
C42 H42C 0.9800 . ?
C41A C42A 1.525(3) . ?
C41A H41C 0.9900 . ?
C41A H41D 0.9900 . ?
C42A H42D 0.9800 . ?
C42A H42E 0.9800 . ?
C42A H42F 0.9800 . ?
O15 C45 1.405(4) . ?
O15 C43 1.434(4) . ?
C43 C44 1.521(5) . ?
C43 H43A 0.9900 . ?
C43 H43B 0.9900 . ?
C44 H44A 0.9800 . ?
C44 H44B 0.9800 . ?
C44 H44C 0.9800 . ?
C45 C46 1.515(5) . ?
C45 H45A 0.9900 . ?
C45 H45B 0.9900 . ?
C46 H46A 0.9800 . ?
C46 H46B 0.9800 . ?
C46 H46C 0.9800 . ?

loop_
_geom_hbond_atom_site_label_D
_geom_hbond_atom_site_label_H
_geom_hbond_atom_site_label_A
_geom_hbond_distance_DH
_geom_hbond_distance_HA
_geom_hbond_distance_DA
_geom_hbond_angle_DHA
_geom_hbond_site_symmetry_A
O14 H14O O1 0.90 2.17 2.932(5) 142 .

loop_
_geom_torsion_atom_site_label_1
_geom_torsion_atom_site_label_2
_geom_torsion_atom_site_label_3
_geom_torsion_atom_site_label_4
_geom_torsion
_geom_torsion_site_symmetry_1
_geom_torsion_site_symmetry_2
_geom_torsion_site_symmetry_3
_geom_torsion_site_symmetry_4
_geom_torsion_publ_flag
O8 Si2 O1 Si1 49.6(3) . . . . ?
O2 Si2 O1 Si1 -72.2(3) . . . . ?
C7 Si2 O1 Si1 173.0(3) . . . . ?
O7 Si1 O1 Si2 53.7(3) . . . . ?
O6 Si1 O1 Si2 -68.8(3) 2_656 . . . ?
C1A Si1 O1 Si2 174.2(3) . . . . ?
C1 Si1 O1 Si2 178.9(2) . . . . ?
O9 Si3 O2 Si2 -37.9(3) . . . . ?
O3 Si3 O2 Si2 -156.4(2) . . . . ?
C13 Si3 O2 Si2 84.8(3) . . . . ?
O9 Si3 O2 Na1 94.77(16) . . . . ?
O3 Si3 O2 Na1 -23.73(17) . . . . ?
C13 Si3 O2 Na1 -142.57(16) . . . . ?
O8 Si2 O2 Si3 14.0(3) . . . . ?
O1 Si2 O2 Si3 136.6(3) . . . . ?
C7 Si2 O2 Si3 -111.7(3) . . . . ?
O8 Si2 O2 Na1 -111.36(18) . . . . ?
O1 Si2 O2 Na1 11.22(19) . . . . ?
C7 Si2 O2 Na1 123.0(2) . . . . ?
O9 Si3 O3 Si4 34.0(3) . . . . ?
O2 Si3 O3 Si4 151.2(2) . . . . ?
C13 Si3 O3 Si4 -89.2(3) . . . . ?
O9 Si3 O3 Na1 -93.43(16) . . . . ?
O2 Si3 O3 Na1 23.77(17) . . . . ?
C13 Si3 O3 Na1 143.38(15) . . . . ?
O10 Si4 O3 Si3 -14.1(3) . . . . ?
O4 Si4 O3 Si3 -136.6(2) . . . . ?
C19 Si4 O3 Si3 112.2(3) . . . . ?
C19A Si4 O3 Si3 104.3(3) . . . . ?
O10 Si4 O3 Na1 106.61(18) . . . . ?
O4 Si4 O3 Na1 -15.84(18) . . . . ?
C19 Si4 O3 Na1 -127.0(2) . . . . ?
C19A Si4 O3 Na1 -135.0(2) . . . . ?
O10 Si4 O4 Si5 -42.6(3) . . . . ?
O3 Si4 O4 Si5 79.1(3) . . . . ?
C19 Si4 O4 Si5 -165.9(3) . . . . ?
C19A Si4 O4 Si5 -157.9(2) . . . . ?
O11 Si5 O4 Si4 -56.5(3) . . . . ?
O5 Si5 O4 Si4 64.6(3) . . . . ?
C25 Si5 O4 Si4 179.8(3) . . . . ?
O12 Si6 O5 Si5 36.3(3) . . . . ?
O6 Si6 O5 Si5 153.5(2) . . . . ?
C31 Si6 O5 Si5 -87.6(3) . . . . ?
O12 Si6 O5 Na2 -95.88(15) . . . . ?
O6 Si6 O5 Na2 21.37(15) . . . . ?
C31 Si6 O5 Na2 140.25(16) . . . . ?
O11 Si5 O5 Si6 -13.5(3) . . . . ?
O4 Si5 O5 Si6 -136.6(2) . . . . ?
C25 Si5 O5 Si6 110.5(3) . . . . ?
O11 Si5 O5 Na2 107.70(19) . . . . ?
O4 Si5 O5 Na2 -15.43(19) . . . . ?
C25 Si5 O5 Na2 -128.33(19) . . . . ?
O12 Si6 O6 Si1 -42.1(3) . . . 2_656 ?
O5 Si6 O6 Si1 -159.5(2) . . . 2_656 ?
C31 Si6 O6 Si1 81.1(3) . . . 2_656 ?
O12 Si6 O6 Na2 94.51(15) . . . . ?
O5 Si6 O6 Na2 -22.94(16) . . . . ?
C31 Si6 O6 Na2 -142.30(15) . . . . ?
O1 Si1 O7 Cu1 -107.0(3) . . . . ?
O6 Si1 O7 Cu1 12.3(3) 2_656 . . . ?
C1A Si1 O7 Cu1 136.1(3) . . . . ?
C1 Si1 O7 Cu1 132.5(2) . . . . ?
O1 Si1 O7 Na1 28.7(2) . . . . ?
O6 Si1 O7 Na1 148.03(18) 2_656 . . . ?
C1A Si1 O7 Na1 -88.2(3) . . . . ?
C1 Si1 O7 Na1 -91.8(2) . . . . ?
O1 Si2 O8 Cu2 -102.8(3) . . . 2_656 ?
O2 Si2 O8 Cu2 16.1(3) . . . 2_656 ?
C7 Si2 O8 Cu2 139.2(3) . . . 2_656 ?
O1 Si2 O8 Na2 20.8(2) . . . 2_656 ?
O2 Si2 O8 Na2 139.58(18) . . . 2_656 ?
C7 Si2 O8 Na2 -97.3(2) . . . 2_656 ?
O2 Si3 O9 Cu2 38.9(3) . . . 2_656 ?
O3 Si3 O9 Cu2 154.0(2) . . . 2_656 ?
C13 Si3 O9 Cu2 -83.7(3) . . . 2_656 ?
O2 Si3 O9 Cu2 -154.9(2) . . . . ?
O3 Si3 O9 Cu2 -39.7(3) . . . . ?
C13 Si3 O9 Cu2 82.6(3) . . . . ?
O4 Si4 O10 Cu2 113.2(3) . . . . ?
O3 Si4 O10 Cu2 -5.7(3) . . . . ?
C19 Si4 O10 Cu2 -129.4(2) . . . . ?
C19A Si4 O10 Cu2 -129.5(3) . . . . ?
O4 Si4 O10 Na2 -30.3(2) . . . . ?
O3 Si4 O10 Na2 -149.17(19) . . . . ?
C19 Si4 O10 Na2 87.1(2) . . . . ?
C19A Si4 O10 Na2 87.0(2) . . . . ?
O8 Cu2 O10 Si4 -178.2(3) 2_656 . . . ?
O9 Cu2 O10 Si4 2.1(3) . . . . ?
O8 Cu2 O10 Na2 -28.47(14) 2_656 . . . ?
O9 Cu2 O10 Na2 151.87(14) . . . . ?
O4 Si5 O11 Cu1 102.6(3) . . . . ?
O5 Si5 O11 Cu1 -16.8(4) . . . . ?
C25 Si5 O11 Cu1 -138.2(3) . . . . ?
O4 Si5 O11 Na1 -27.9(2) . . . . ?
O5 Si5 O11 Na1 -147.38(18) . . . . ?
C25 Si5 O11 Na1 91.3(3) . . . . ?
O5 Si6 O12 Cu1 -35.1(3) . . . . ?
O6 Si6 O12 Cu1 -148.6(2) . . . . ?
C31 Si6 O12 Cu1 88.7(3) . . . . ?
O5 Si6 O12 Cu1 153.2(2) . . . 2_656 ?
O6 Si6 O12 Cu1 39.7(3) . . . 2_656 ?
C31 Si6 O12 Cu1 -83.0(3) . . . 2_656 ?
O7 Si1 C1 C2 -9.0(2) . . . . ?
O1 Si1 C1 C2 -133.7(2) . . . . ?
O6 Si1 C1 C2 114.2(2) 2_656 . . . ?
O7 Si1 C1 C6 171.0(2) . . . . ?
O1 Si1 C1 C6 46.2(2) . . . . ?
O6 Si1 C1 C6 -65.9(2) 2_656 . . . ?
O7 Si1 C1A C2A -25.0(5) . . . . ?
O1 Si1 C1A C2A -147.2(5) . . . . ?
O6 Si1 C1A C2A 99.2(5) 2_656 . . . ?
O7 Si1 C1A C6A 155.0(5) . . . . ?
O1 Si1 C1A C6A 32.8(5) . . . . ?
O6 Si1 C1A C6A -80.8(5) 2_656 . . . ?
O8 Si2 C7 C12 -42.3(5) . . . . ?
O1 Si2 C7 C12 -165.1(4) . . . . ?
O2 Si2 C7 C12 82.0(4) . . . . ?
O8 Si2 C7 C8 140.4(4) . . . . ?
O1 Si2 C7 C8 17.7(4) . . . . ?
O2 Si2 C7 C8 -95.2(4) . . . . ?
C12 C7 C8 C9 -1.1(8) . . . . ?
Si2 C7 C8 C9 176.3(4) . . . . ?
C7 C8 C9 C10 2.1(9) . . . . ?
C8 C9 C10 C11 -1.1(9) . . . . ?
C9 C10 C11 C12 -0.9(9) . . . . ?
C8 C7 C12 C11 -0.8(8) . . . . ?
Si2 C7 C12 C11 -178.2(4) . . . . ?
C10 C11 C12 C7 1.8(9) . . . . ?
O9 Si3 C13 C18 -134.6(3) . . . . ?
O2 Si3 C13 C18 104.2(4) . . . . ?
O3 Si3 C13 C18 -11.9(4) . . . . ?
O9 Si3 C13 C14 44.3(4) . . . . ?
O2 Si3 C13 C14 -76.8(4) . . . . ?
O3 Si3 C13 C14 167.1(3) . . . . ?
C18 C13 C14 C15 -2.0(7) . . . . ?
Si3 C13 C14 C15 178.9(4) . . . . ?
C13 C14 C15 C16 0.6(8) . . . . ?
C14 C15 C16 C17 1.6(8) . . . . ?
C15 C16 C17 C18 -2.3(7) . . . . ?
C16 C17 C18 C13 0.8(7) . . . . ?
C14 C13 C18 C17 1.3(6) . . . . ?
Si3 C13 C18 C17 -179.7(4) . . . . ?
O10 Si4 C19 C20 8.3(3) . . . . ?
O4 Si4 C19 C20 130.7(3) . . . . ?
O3 Si4 C19 C20 -116.4(3) . . . . ?
O10 Si4 C19 C24 -171.7(3) . . . . ?
O4 Si4 C19 C24 -49.3(3) . . . . ?
O3 Si4 C19 C24 63.6(3) . . . . ?
O11 Si5 C25 C30 48.7(5) . . . . ?
O4 Si5 C25 C30 172.4(4) . . . . ?
O5 Si5 C25 C30 -73.4(4) . . . . ?
O11 Si5 C25 C26 -135.9(5) . . . . ?
O4 Si5 C25 C26 -12.2(5) . . . . ?
O5 Si5 C25 C26 101.9(5) . . . . ?
C30 C25 C26 C27 -1.2(9) . . . . ?
Si5 C25 C26 C27 -176.8(6) . . . . ?
C25 C26 C27 C28 -0.1(12) . . . . ?
C26 C27 C28 C29 0.4(12) . . . . ?
C27 C28 C29 C30 0.6(11) . . . . ?
C26 C25 C30 C29 2.2(8) . . . . ?
Si5 C25 C30 C29 177.8(4) . . . . ?
C28 C29 C30 C25 -1.9(9) . . . . ?
O12 Si6 C31 C36 -41.0(4) . . . . ?
O5 Si6 C31 C36 82.0(4) . . . . ?
O6 Si6 C31 C36 -163.2(3) . . . . ?
O12 Si6 C31 C32 139.3(3) . . . . ?
O5 Si6 C31 C32 -97.6(4) . . . . ?
O6 Si6 C31 C32 17.1(4) . . . . ?
C36 C31 C32 C33 -1.8(7) . . . . ?
Si6 C31 C32 C33 177.9(4) . . . . ?
C31 C32 C33 C34 0.5(8) . . . . ?
C32 C33 C34 C35 0.6(8) . . . . ?
C33 C34 C35 C36 -0.3(8) . . . . ?
C34 C35 C36 C31 -1.1(7) . . . . ?
C32 C31 C36 C35 2.1(6) . . . . ?
Si6 C31 C36 C35 -177.6(4) . . . . ?
C39 O13 C37 C38 168.1(8) . . . . ?
C39A O13 C37 C38 -168.3(9) . . . . ?
Na1 O13 C37 C38 -10.2(9) . . . . ?
C37 O13 C39 C40 -177.4(9) . . . . ?
C39A O13 C39 C40 46(2) . . . . ?
Na1 O13 C39 C40 0.7(14) . . . . ?
C37 O13 C39A C40A -91(2) . . . . ?
C39 O13 C39A C40A -37.0(17) . . . . ?
Na1 O13 C39A C40A 109(2) . . . . ?
C41A O14 C41 C42 52.3(11) . . . . ?
Na1 O14 C41 C42 174.3(7) . . . . ?
C41 O14 C41A C42A -38.9(10) . . . . ?
Na1 O14 C41A C42A -129.0(9) . . . . ?
C45 O15 C43 C44 -176.2(6) . . . . ?
Na2 O15 C43 C44 30.9(9) . . . . ?
C43 O15 C45 C46 -75.9(8) . . . . ?
Na2 O15 C45 C46 81.5(6) . . . . ?
